data_4328443
loop_
_publ_author_name
'Nabanita Kundu'
'Sk Md Towsif Abtab'
'Sanchita Kundu'
'Akira Endo'
'Simon J. Teat'
'Muktimoy Chaudhury'

_publ_section_title
;
 Triple-Stranded Helicates of Zinc(II) and Cadmium(II) Involving a New
 Redox-Active Multiring Nitrogenous Heterocyclic Ligand: Synthesis,
 Structure, and Electrochemical and Photophysical Properties
;
_journal_name_full 'Inorganic Chemistry'
_journal_page_first 2652
_journal_page_last 2661
_journal_paper_doi 10.1021/ic202595p
_journal_volume 51
_journal_year 2012
_chemical_formula_sum 'C26 H18 F6 N6 O6 S2'
_chemical_formula_weight 688.58
_chemical_name_systematic
; 
 ? 
;
_space_group_IT_number 14
_symmetry_cell_setting monoclinic
_symmetry_space_group_name_Hall '-P 2ybc'
_symmetry_space_group_name_H-M 'P 1 21/c 1'
_atom_sites_solution_hydrogens geom
_atom_sites_solution_primary direct
_atom_sites_solution_secondary difmap
_audit_creation_method SHELXL-97
_cell_angle_alpha 90.00
_cell_angle_beta 98.553(6)
_cell_angle_gamma 90.00
_cell_formula_units_Z 2
_cell_length_a 5.3667(8)
_cell_length_b 17.057(3)
_cell_length_c 15.106(2)
_cell_measurement_temperature 296(2)
_cell_volume 1367.4(4)
_computing_cell_refinement 'BRUKER APEX II'
_computing_data_collection 'BRUKER APEX II'
_computing_data_reduction 'BRUKER APEX II'
_computing_molecular_graphics 'MERCURY 2.2, PLATON-97'
_computing_publication_material 'MERCURY 2.2, PLATON-97'
_computing_structure_refinement 'SHELXL-97 (Sheldrick, 1997)'
_computing_structure_solution 'SHELXS-97 (Sheldrick, 1990)'
_diffrn_ambient_temperature 296(2)
_diffrn_measured_fraction_theta_full 0.926
_diffrn_measured_fraction_theta_max 0.926
_diffrn_measurement_device_type 'CCD area detector'
_diffrn_measurement_method OMEGA-SCAN
_diffrn_radiation_monochromator graphite
_diffrn_radiation_source 'fine-focus sealed tube'
_diffrn_radiation_type MoK\a
_diffrn_radiation_wavelength 0.71073
_diffrn_reflns_av_R_equivalents 0.0847
_diffrn_reflns_av_sigmaI/netI 0.1257
_diffrn_reflns_limit_h_max 8
_diffrn_reflns_limit_h_min -8
_diffrn_reflns_limit_k_max 24
_diffrn_reflns_limit_k_min -26
_diffrn_reflns_limit_l_max 23
_diffrn_reflns_limit_l_min -21
_diffrn_reflns_number 15115
_diffrn_reflns_theta_full 33.69
_diffrn_reflns_theta_max 33.69
_diffrn_reflns_theta_min 1.81
_exptl_absorpt_coefficient_mu 0.292
_exptl_absorpt_correction_T_max 0.9714
_exptl_absorpt_correction_T_min 0.9253
_exptl_absorpt_correction_type multi-scan
_exptl_absorpt_process_details 'SADABS (Bruker, 2002)'
_exptl_crystal_colour red
_exptl_crystal_density_diffrn 1.672
_exptl_crystal_description needle
_exptl_crystal_F_000 700
_exptl_crystal_size_max 0.27
_exptl_crystal_size_mid 0.25
_exptl_crystal_size_min 0.10
_refine_diff_density_max 1.150
_refine_diff_density_min -1.713
_refine_diff_density_rms 0.192
_refine_ls_extinction_method none
_refine_ls_goodness_of_fit_ref 1.314
_refine_ls_hydrogen_treatment constr
_refine_ls_matrix_type full
_refine_ls_number_parameters 208
_refine_ls_number_reflns 5056
_refine_ls_number_restraints 0
_refine_ls_restrained_S_all 1.314
_refine_ls_R_factor_all 0.2158
_refine_ls_R_factor_gt 0.0909
_refine_ls_shift/su_max 0.000
_refine_ls_shift/su_mean 0.000
_refine_ls_structure_factor_coef Fsqd
_refine_ls_weighting_details 'calc w=1/[\s^2^(Fo^2^)+(0.1000P)^2^+0.0000P] where P=(Fo^2^+2Fc^2^)/3'
_refine_ls_weighting_scheme calc
_refine_ls_wR_factor_gt 0.2087
_refine_ls_wR_factor_ref 0.2752
_reflns_number_gt 2124
_reflns_number_total 5056
_reflns_threshold_expression >2sigma(I)
_cod_data_source_file ic202595p_si_002_1.cif
_cod_data_source_block 1
_cod_depositor_comments
;
The following automatic conversions were performed:

'_exptl_absorpt_correction_type' value 'multi-scan ' changed to
'multi-scan' according to the built-in table from CIF Core dictionary
named 'cif_core.dic' version 2.4.1 from 2010-06-29.

Automatic conversion script
Id: cif_fix_values 1891 2012-01-12 08:04:46Z andrius 
;
_cod_original_sg_symbol_H-M 'P 1 21/c 1 '
_cod_database_code 4328443

loop_
_symmetry_equiv_pos_as_xyz
'x, y, z'
'-x, y+1/2, -z+1/2'
'-x, -y, -z'
'x, -y-1/2, z-1/2'

loop_
_atom_site_label
_atom_site_type_symbol
_atom_site_fract_x
_atom_site_fract_y
_atom_site_fract_z
_atom_site_U_iso_or_equiv
_atom_site_adp_type
_atom_site_occupancy
_atom_site_symmetry_multiplicity
_atom_site_calc_flag
_atom_site_refinement_flags
N4 N 0.1298(6) 0.46090(16) 0.40119(17) 0.0249(7) Uani 1 1 d .
C11 C 0.6289(7) 0.67967(18) 0.4450(2) 0.0285(8) Uani 1 1 d .
H11A H 0.7616 0.7132 0.4384 0.034 Uiso 1 1 calc R
C10 C 0.4777(7) 0.69511(19) 0.5134(2) 0.0286(8) Uani 1 1 d .
H10A H 0.5063 0.7398 0.5486 0.034 Uiso 1 1 calc R
C8 C 0.2479(7) 0.57572(19) 0.4720(2) 0.0240(7) Uani 1 1 d .
C7 C 0.0900(6) 0.50941(17) 0.4696(2) 0.0237(8) Uani 1 1 d .
C6 C 0.3073(7) 0.49434(18) 0.3604(2) 0.0245(8) Uani 1 1 d .
C9 C 0.2901(7) 0.64365(18) 0.5269(2) 0.0266(8) Uani 1 1 d .
H9A H 0.1916 0.6531 0.5714 0.032 Uiso 1 1 calc R
C12 C 0.5826(7) 0.61657(19) 0.3891(2) 0.0269(8) Uani 1 1 d .
H12A H 0.6774 0.6085 0.3432 0.032 Uiso 1 1 calc R
C2 C 0.5646(8) 0.3567(2) 0.1574(3) 0.0363(10) Uani 1 1 d .
H2A H 0.6215 0.3238 0.1156 0.044 Uiso 1 1 calc R
C1 C 0.4099(8) 0.3290(2) 0.2157(2) 0.0334(9) Uani 1 1 d .
H1A H 0.3576 0.2770 0.2127 0.040 Uiso 1 1 calc R
C4 C 0.5549(8) 0.4850(2) 0.2267(2) 0.0333(9) Uani 1 1 d .
H4A H 0.6027 0.5375 0.2293 0.040 Uiso 1 1 calc R
C3 C 0.6328(8) 0.4355(2) 0.1632(3) 0.0382(10) Uani 1 1 d .
H3A H 0.7333 0.4555 0.1235 0.046 Uiso 1 1 calc R
N1 N 0.3347(6) 0.37767(16) 0.27697(18) 0.0270(7) Uani 1 1 d .
H5A H 0.2375 0.3589 0.3121 0.032 Uiso 1 1 calc R
N5 N 0.3903(5) 0.56444(15) 0.40216(17) 0.0226(6) Uani 1 1 d .
C5 C 0.4031(7) 0.45507(19) 0.2870(2) 0.0268(8) Uani 1 1 d .
S1 S 0.08351(18) 0.67975(5) 0.18271(6) 0.0280(3) Uani 1 1 d .
O1 O 0.3545(5) 0.67953(14) 0.18867(18) 0.0380(7) Uani 1 1 d .
O2 O -0.0344(5) 0.75586(14) 0.16339(17) 0.0376(7) Uani 1 1 d .
O3 O -0.0157(6) 0.63414(15) 0.25003(18) 0.0406(7) Uani 1 1 d .
C13 C -0.0162(8) 0.6237(2) 0.0784(2) 0.0333(9) Uani 1 1 d .
F3 F -0.2677(4) 0.61390(13) 0.06267(15) 0.0435(6) Uani 1 1 d .
F1 F 0.0513(5) 0.66053(13) 0.00659(14) 0.0471(7) Uani 1 1 d .
F2 F 0.0893(5) 0.55227(12) 0.08272(16) 0.0490(7) Uani 1 1 d .

loop_
_atom_site_aniso_label
_atom_site_aniso_U_11
_atom_site_aniso_U_22
_atom_site_aniso_U_33
_atom_site_aniso_U_23
_atom_site_aniso_U_13
_atom_site_aniso_U_12
N4 0.0298(17) 0.0220(13) 0.0226(13) 0.0014(11) 0.0031(12) 0.0005(12)
C11 0.034(2) 0.0230(16) 0.0264(17) 0.0039(13) -0.0024(15) -0.0006(15)
C10 0.034(2) 0.0206(16) 0.0292(17) -0.0029(13) -0.0033(15) 0.0007(15)
C8 0.028(2) 0.0245(16) 0.0198(15) 0.0043(12) 0.0039(13) 0.0047(14)
C7 0.028(2) 0.0174(14) 0.0242(16) -0.0006(12) 0.0008(14) 0.0005(14)
C6 0.030(2) 0.0213(15) 0.0220(15) 0.0028(12) 0.0023(14) 0.0002(14)
C9 0.034(2) 0.0232(16) 0.0216(15) 0.0003(13) 0.0012(14) 0.0007(15)
C12 0.033(2) 0.0260(17) 0.0222(15) 0.0054(13) 0.0047(14) 0.0026(15)
C2 0.052(3) 0.0264(18) 0.0328(19) -0.0053(15) 0.0150(18) -0.0023(17)
C1 0.053(3) 0.0215(16) 0.0258(17) -0.0030(13) 0.0055(17) -0.0011(16)
C4 0.047(3) 0.0222(17) 0.0311(19) -0.0024(14) 0.0071(17) -0.0058(16)
C3 0.052(3) 0.033(2) 0.0325(19) -0.0028(16) 0.0188(18) -0.0082(19)
N1 0.0360(19) 0.0239(14) 0.0219(14) 0.0005(11) 0.0068(12) -0.0028(13)
N5 0.0271(17) 0.0214(13) 0.0190(13) 0.0023(10) 0.0025(11) -0.0012(12)
C5 0.035(2) 0.0217(16) 0.0224(15) 0.0014(13) 0.0008(14) 0.0020(14)
S1 0.0315(6) 0.0242(4) 0.0279(5) 0.0022(3) 0.0032(4) 0.0016(4)
O1 0.0361(17) 0.0325(14) 0.0445(16) -0.0024(12) 0.0037(13) -0.0011(12)
O2 0.0507(19) 0.0244(13) 0.0376(14) -0.0007(11) 0.0060(13) 0.0052(12)
O3 0.0491(19) 0.0392(15) 0.0333(14) 0.0120(12) 0.0056(13) -0.0043(13)
C13 0.044(3) 0.0219(16) 0.0335(19) -0.0021(14) 0.0029(17) -0.0009(16)
F3 0.0380(15) 0.0407(13) 0.0480(14) -0.0040(10) -0.0064(11) -0.0042(10)
F1 0.0683(19) 0.0418(13) 0.0322(12) -0.0021(10) 0.0106(12) -0.0106(12)
F2 0.0620(18) 0.0227(11) 0.0596(16) -0.0090(10) 0.0001(13) 0.0063(11)

loop_
_atom_type_symbol
_atom_type_description
_atom_type_scat_dispersion_real
_atom_type_scat_dispersion_imag
_atom_type_scat_source
C C 0.0033 0.0016 'International Tables Vol C Tables 4.2.6.8 and 6.1.1.4'
H H 0.0000 0.0000 'International Tables Vol C Tables 4.2.6.8 and 6.1.1.4'
N N 0.0061 0.0033 'International Tables Vol C Tables 4.2.6.8 and 6.1.1.4'
O O 0.0106 0.0060 'International Tables Vol C Tables 4.2.6.8 and 6.1.1.4'
F F 0.0171 0.0103 'International Tables Vol C Tables 4.2.6.8 and 6.1.1.4'
S S 0.1246 0.1234 'International Tables Vol C Tables 4.2.6.8 and 6.1.1.4'

loop_
_geom_angle_atom_site_label_1
_geom_angle_atom_site_label_2
_geom_angle_atom_site_label_3
_geom_angle
_geom_angle_site_symmetry_3
C6 N4 C7 107.0(3) .
C12 C11 C10 121.3(3) .
C12 C11 H11A 119.3 .
C10 C11 H11A 119.3 .
C9 C10 C11 119.8(3) .
C9 C10 H10A 120.1 .
C11 C10 H10A 120.1 .
N5 C8 C7 105.2(3) .
N5 C8 C9 119.4(3) .
C7 C8 C9 135.4(3) .
N4 C7 C8 110.2(3) .
N4 C7 C7 122.3(4) 3_566
C8 C7 C7 127.5(4) 3_566
N4 C6 N5 111.0(3) .
N4 C6 C5 120.8(3) .
N5 C6 C5 128.0(3) .
C10 C9 C8 119.4(4) .
C10 C9 H9A 120.3 .
C8 C9 H9A 120.3 .
C11 C12 N5 118.9(3) .
C11 C12 H12A 120.5 .
N5 C12 H12A 120.5 .
C1 C2 C3 117.9(3) .
C1 C2 H2A 121.1 .
C3 C2 H2A 121.1 .
N1 C1 C2 119.8(3) .
N1 C1 H1A 120.1 .
C2 C1 H1A 120.1 .
C3 C4 C5 119.3(3) .
C3 C4 H4A 120.3 .
C5 C4 H4A 120.3 .
C4 C3 C2 121.9(4) .
C4 C3 H3A 119.1 .
C2 C3 H3A 119.1 .
C1 N1 C5 124.4(3) .
C1 N1 H5A 117.8 .
C5 N1 H5A 117.8 .
C6 N5 C12 132.4(3) .
C6 N5 C8 106.5(3) .
C12 N5 C8 120.9(3) .
N1 C5 C4 116.7(3) .
N1 C5 C6 114.1(3) .
C4 C5 C6 129.2(3) .
O1 S1 O3 115.36(16) .
O1 S1 O2 114.78(16) .
O3 S1 O2 115.29(18) .
O1 S1 C13 102.27(17) .
O3 S1 C13 103.36(17) .
O2 S1 C13 103.16(16) .
F2 C13 F3 107.5(3) .
F2 C13 F1 107.5(3) .
F3 C13 F1 107.4(3) .
F2 C13 S1 111.1(3) .
F3 C13 S1 111.7(3) .
F1 C13 S1 111.5(2) .

loop_
_geom_bond_atom_site_label_1
_geom_bond_atom_site_label_2
_geom_bond_distance
_geom_bond_site_symmetry_2
N4 C6 1.337(4) .
N4 C7 1.365(4) .
C11 C12 1.368(4) .
C11 C10 1.429(5) .
C11 H11A 0.9300 .
C10 C9 1.373(5) .
C10 H10A 0.9300 .
C8 N5 1.406(4) .
C8 C7 1.410(4) .
C8 C9 1.423(5) .
C7 C7 1.465(7) 3_566
C6 N5 1.394(4) .
C6 C5 1.453(5) .
C9 H9A 0.9300 .
C12 N5 1.398(4) .
C12 H12A 0.9300 .
C2 C1 1.380(5) .
C2 C3 1.393(5) .
C2 H2A 0.9300 .
C1 N1 1.349(4) .
C1 H1A 0.9300 .
C4 C3 1.388(5) .
C4 C5 1.405(5) .
C4 H4A 0.9300 .
C3 H3A 0.9300 .
N1 C5 1.373(4) .
N1 H5A 0.8600 .
S1 O1 1.444(3) .
S1 O3 1.444(3) .
S1 O2 1.455(3) .
S1 C13 1.853(4) .
C13 F2 1.341(4) .
C13 F3 1.346(4) .
C13 F1 1.348(4) .
